data_7248311
loop_
_publ_author_name
'Mudda, Ramesh Reddy'
'Devarapalli, Ramesh'
'Das, Arijit'
'Reddy Lakkireddy, Pulla'
'Reddy, C. Malla'
'Chennuru, Ramanaiah'

_publ_section_title
;
 A zwitterionic salt--cocrystal: in vitro insights from niraparib
 tosylate, an anti-cancer drug
;
_journal_issue 19
_journal_name_full CrystEngComm
_journal_page_first 2463
_journal_page_last 2473
_journal_paper_doi 10.1039/D4CE00114A
_journal_volume 26
_journal_year 2024
_chemical_formula_moiety 'C19 H21 N4 O, C7 H7 O3 S, C5 H9 N O2'
_chemical_formula_sum 'C31 H37 N5 O6 S'
_chemical_formula_weight 607.72
_chemical_name_systematic 'Niraparib tosylate L-proline'
_space_group_crystal_system monoclinic
_space_group_IT_number 4
_space_group_name_Hall 'P 2yb'
_space_group_name_H-M_alt 'P 1 21 1'
_atom_sites_solution_hydrogens geom
_atom_sites_solution_primary dual
_atom_sites_solution_secondary difmap
_audit_creation_date 2023-04-26
_audit_creation_method
;
Olex2 1.2
(compiled 2017.03.28 svn.r3405 for OlexSys, GUI svn.r5337)
;
_audit_update_record
;
2023-04-28 deposited with the CCDC.	2024-03-13 downloaded from the CCDC.
;
_cell_angle_alpha 90.00
_cell_angle_beta 97.155(2)
_cell_angle_gamma 90.00
_cell_formula_units_Z 2
_cell_length_a 5.92870(10)
_cell_length_b 22.8760(4)
_cell_length_c 10.8603(2)
_cell_measurement_reflns_used 8405
_cell_measurement_temperature 100.00(10)
_cell_measurement_theta_max 68.1110
_cell_measurement_theta_min 3.8340
_cell_volume 1461.46(5)
_computing_cell_refinement 'CrysAlisPro 1.171.40.53 (Rigaku OD, 2019)'
_computing_data_collection 'CrysAlisPro 1.171.40.53 (Rigaku OD, 2019)'
_computing_data_reduction 'CrysAlisPro 1.171.40.53 (Rigaku OD, 2019)'
_computing_molecular_graphics 'Olex2 (Dolomanov et al., 2009)'
_computing_publication_material 'Olex2 (Dolomanov et al., 2009)'
_computing_structure_refinement 'ShelXL (Sheldrick, 2015)'
_computing_structure_solution 'ShelXT (Sheldrick, 2015)'
_diffrn_ambient_environment N~2~
_diffrn_ambient_temperature 100.00(10)
_diffrn_detector 'CCD plate'
_diffrn_detector_area_resol_mean 10.0000
_diffrn_detector_type HyPix3000
_diffrn_measured_fraction_theta_full 0.987
_diffrn_measured_fraction_theta_max 0.987
_diffrn_measurement_details
;
List of Runs (angles in degrees, time in seconds):

  # Type    Start    End  Width  t~exp~   \w     \q     \k     \f   Frames
#--------------------------------------------------------------------------
  1  \w     19.00 110.00   0.50    1.00    --   41.33  63.00 -13.00  182
  2  \w     74.00 164.00   0.50    5.00    --   96.67  63.00 -13.00  180
  3  \w    105.00 170.00   0.50    5.00    --   96.67  96.00  90.00  130
  4  \w    105.00 170.00   0.50    5.00    --   96.67  96.00  30.00  130
  5  \w     99.00 164.00   0.50    5.00    --   96.67 117.00  60.00  130
  6  \w     80.00 163.00   0.50    5.00    --   96.67  42.00 -60.00  166
  7  \w    105.00 170.00   0.50    5.00    --   96.67  96.00-120.00  130
  8  \w     99.00 164.00   0.50    5.00    --   96.67 117.00-150.00  130
  9  \w     82.00 167.00   0.50    5.00    --   96.67  25.00  60.00  170
 10  \w     30.00  57.00   0.50    5.00    --   96.67 -50.00 -30.00   54
 11  \w     29.00  83.00   0.50    5.00    --   96.67 -68.00 -60.00  108
 12  \w     30.00  57.00   0.50    5.00    --   96.67 -50.00-120.00   54
 13  \w     28.00  74.00   0.50    5.00    --   96.67 -63.00-150.00   92
 14  \w     29.00  83.00   0.50    5.00    --   96.67 -68.00-180.00  108
 15  \w     30.00  57.00   0.50    5.00    --   96.67 -50.00   0.00   54
 16  \w     29.00  68.00   0.50    5.00    --   96.67 -59.00  60.00   78
 17  \w     29.00  68.00   0.50    5.00    --   96.67 -59.00 120.00   78
 18  \w     30.00  57.00   0.50    5.00    --   96.67 -50.00 120.00   54
 19  \w     22.00 106.00   0.50    5.00    --   96.67 -96.00 150.00  168
 20  \w     18.00  80.00   0.50    1.00    --   41.33-104.00  30.00  124
 21  \w    -26.00  64.00   0.50    1.00    --   41.33 -63.00-150.00  180
 22  \w    -34.00  24.00   0.50    1.00    --   41.33 -11.00-180.00  116
 23  \w    -37.00  27.00   0.50    1.00    --  -41.33  32.00-180.00  128
 24  \w    -64.00  27.00   0.50    1.00    --  -41.33  63.00 -13.00  182
 25  \w    -37.00  27.00   0.50    1.00    --  -41.33  32.00 120.00  128
 26  \w    -47.00 -15.00   0.50    5.00    --  -82.50  42.00  60.00   64
 27  \w    -47.00 -15.00   0.50    5.00    --  -82.50  42.00   0.00   64
 28  \w    -47.00 -15.00   0.50    5.00    --  -82.50  42.00  90.00   64
 29  \w    -74.00 -14.00   0.50    5.00    --  -82.50  63.00 -13.00  120
 30  \w   -101.00 -23.00   0.50    5.00    --  -82.50 145.00  60.00  156
 31  \w    -34.00  24.00   0.50    1.00    --   41.33 -11.00 150.00  116
 32  \w     18.00 109.00   0.50    1.00    --   41.33  65.00  60.00  182
 33  \w     18.00 109.00   0.50    1.00    --   41.33  65.00 120.00  182
 34  \w   -110.00 -18.00   0.50    1.00    --  -41.33 -63.00-150.00  184
 35  \w   -108.00 -24.00   0.50    1.00    --  -41.33 -43.00-120.00  168
 36  \w   -109.00 -18.00   0.50    1.00    --  -41.33 -65.00-120.00  182
 37  \w   -110.00 -14.00   0.50    1.00    --  -41.33 -77.00   0.00  192
 38  \w   -109.00 -18.00   0.50    1.00    --  -41.33 -65.00 150.00  182
 39  \w   -110.00 -14.00   0.50    1.00    --  -41.33 -77.00 120.00  192
 40  \w   -110.00 -14.00   0.50    1.00    --  -41.33 -77.00 -60.00  192
 41  \w   -110.00 -14.00   0.50    1.00    --  -41.33 -77.00-180.00  192
 42  \w   -110.00 -14.00   0.50    1.00    --  -41.33 -77.00  60.00  192
 43  \w   -151.00 -59.00   0.50    5.00    --  -82.50 -63.00-150.00  184
;
_diffrn_measurement_device 'four-circle diffractometer'
_diffrn_measurement_device_type 'XtaLAB Synergy, Dualflex, HyPix3000'
_diffrn_measurement_method '\w scans'
_diffrn_orient_matrix_type 'CrysAlisPro convention (1999,Acta A55,543-557)'
_diffrn_orient_matrix_UB_11 -0.0845097000
_diffrn_orient_matrix_UB_12 -0.0066024000
_diffrn_orient_matrix_UB_13 0.1278084000
_diffrn_orient_matrix_UB_21 0.1616529000
_diffrn_orient_matrix_UB_22 0.0493388000
_diffrn_orient_matrix_UB_23 0.0518328000
_diffrn_orient_matrix_UB_31 -0.1878609000
_diffrn_orient_matrix_UB_32 0.0453749000
_diffrn_orient_matrix_UB_33 -0.0375981000
_diffrn_radiation_monochromator mirror
_diffrn_radiation_probe x-ray
_diffrn_radiation_type CuK\a
_diffrn_radiation_wavelength 1.54184
_diffrn_reflns_av_R_equivalents 0.0467
_diffrn_reflns_av_unetI/netI 0.0429
_diffrn_reflns_limit_h_max 7
_diffrn_reflns_limit_h_min -7
_diffrn_reflns_limit_k_max 27
_diffrn_reflns_limit_k_min -22
_diffrn_reflns_limit_l_max 12
_diffrn_reflns_limit_l_min -13
_diffrn_reflns_number 14717
_diffrn_reflns_theta_full 68.33
_diffrn_reflns_theta_max 68.33
_diffrn_reflns_theta_min 3.86
_diffrn_source 'micro-focus sealed X-ray tube'
_diffrn_source_type 'PhotonJet (Cu) X-ray Source'
_exptl_absorpt_coefficient_mu 1.433
_exptl_absorpt_correction_T_max 1.00000
_exptl_absorpt_correction_T_min 0.27966
_exptl_absorpt_correction_type multi-scan
_exptl_absorpt_process_details
;
CrysAlisPro 1.171.40.53 (Rigaku Oxford Diffraction, 2019)
Empirical absorption correction using spherical harmonics,
 implemented in SCALE3 ABSPACK scaling algorithm.
;
_exptl_crystal_colour 'clear whiteish colourless'
_exptl_crystal_colour_lustre clear
_exptl_crystal_colour_modifier whiteish
_exptl_crystal_colour_primary colourless
_exptl_crystal_density_diffrn 1.381
_exptl_crystal_density_method 'not measured'
_exptl_crystal_description plate
_exptl_crystal_F_000 644
_exptl_crystal_recrystallization_method 'Re-crystallisation from solvent: Acetonitrile'
_exptl_crystal_size_max 0.25
_exptl_crystal_size_mid 0.15
_exptl_crystal_size_min 0.1
_refine_diff_density_max 0.341
_refine_diff_density_min -0.287
_refine_diff_density_rms 0.042
_refine_ls_abs_structure_details 'Flack H D (1983), Acta Cryst. A39, 876-881'
_refine_ls_abs_structure_Flack 0.001(15)
_refine_ls_extinction_method none
_refine_ls_goodness_of_fit_ref 1.050
_refine_ls_hydrogen_treatment mixed
_refine_ls_matrix_type full
_refine_ls_number_parameters 397
_refine_ls_number_reflns 4515
_refine_ls_number_restraints 1
_refine_ls_restrained_S_all 1.050
_refine_ls_R_factor_all 0.0377
_refine_ls_R_factor_gt 0.0354
_refine_ls_shift/su_max 0.000
_refine_ls_shift/su_mean 0.000
_refine_ls_structure_factor_coef Fsqd
_refine_ls_weighting_details 'calc w=1/[\s^2^(Fo^2^)+(0.0609P)^2^+0.0000P] where P=(Fo^2^+2Fc^2^)/3'
_refine_ls_weighting_scheme calc
_refine_ls_wR_factor_gt 0.0920
_refine_ls_wR_factor_ref 0.0937
_reflns_number_gt 4256
_reflns_number_total 4515
_reflns_threshold_expression >2sigma(I)
_cod_data_source_file d4ce00114a2.cif
_cod_data_source_block NIRTOSPRO
_cod_depositor_comments 'Adding full bibliography for 7248310--7248311.cif.'
_cod_original_cell_volume 1461.46(4)
_cod_database_code 7248311
_chemical_oxdiff_formula 'C H N O S'
_chemical_oxdiff_usercomment @100K
_reflns_odcompleteness_completeness 99.78
_reflns_odcompleteness_iscentric 1
_reflns_odcompleteness_theta 66.97
_olex2_refinement_description
;
1. Fixed Uiso
 At 1.2 times of:
  All C(H) groups, All C(H,H) groups, All N(H,H) groups
 At 1.5 times of:
  All C(H,H,H) groups
2.a Ternary CH refined with riding coordinates:
 C15(H15), C28(H28)
2.b Secondary CH2 refined with riding coordinates:
 N4(H4A,H4B), C16(H16A,H16B), C17(H17A,H17B), C18(H18A,H18B), C19(H19A,H19B),
 N5(H5A,H5B), C29(H29A,H29B), C30(H30A,H30B), C31(H31A,H31B)
2.c Aromatic/amide H refined with riding coordinates:
 C5(H5), C6(H6), C7(H7), C8(H8), C10(H10), C11(H11), C13(H13), C14(H14),
 C21(H21), C22(H22), C24(H24), C25(H25)
2.d Idealised Me refined as rotating group:
 C26(H26A,H26B,H26C)
;
_olex2_submission_special_instructions 'No special instructions were received'
_oxdiff_exptl_absorpt_empirical_details
;
Empirical correction (ABSPACK) includes:
- Absorption correction using spherical harmonics
- Frame scaling
;
_oxdiff_exptl_absorpt_empirical_full_max 2.347
_oxdiff_exptl_absorpt_empirical_full_min 0.602

loop_
_space_group_symop_id
_space_group_symop_operation_xyz
1 'x, y, z'
2 '-x, y+1/2, -z'

loop_
_atom_site_label
_atom_site_type_symbol
_atom_site_fract_x
_atom_site_fract_y
_atom_site_fract_z
_atom_site_U_iso_or_equiv
_atom_site_adp_type
_atom_site_occupancy
_atom_site_calc_flag
_atom_site_disorder_assembly
_atom_site_disorder_group
_atom_site_refinement_flags_posn
O1 O -0.6030(3) 0.25339(9) 0.91846(18) 0.0380(5) Uani 1 d . . .
N1 N -0.2761(4) 0.30167(11) 0.9770(2) 0.0326(5) Uani 1 d . . .
H1A H -0.252(5) 0.2832(15) 1.043(3) 0.034(8) Uiso 1 d . . .
H1B H -0.186(7) 0.3287(19) 0.960(4) 0.062(12) Uiso 1 d . . .
C1 C -0.4648(4) 0.29177(12) 0.8986(2) 0.0278(5) Uani 1 d . . .
N2 N -0.1533(3) 0.39078(9) 0.81754(18) 0.0223(4) Uani 1 d . . .
C2 C -0.5039(4) 0.32826(11) 0.7858(2) 0.0246(5) Uani 1 d . . .
N3 N -0.0861(3) 0.43505(9) 0.74676(18) 0.0220(4) Uani 1 d . . .
C3 C -0.3528(4) 0.37305(11) 0.7531(2) 0.0220(5) Uani 1 d . . .
N4 N 0.8092(3) 0.67381(9) 0.95178(18) 0.0239(4) Uani 1 d . . .
H4A H 0.7505 0.7098 0.9682 0.029 Uiso 1 calc . . R
H4B H 0.8771 0.6770 0.8804 0.029 Uiso 1 calc . . R
C4 C -0.4079(4) 0.40576(11) 0.6434(2) 0.0241(5) Uani 1 d . . .
C5 C -0.6120(4) 0.39554(12) 0.5629(2) 0.0278(5) Uani 1 d . . .
H5 H -0.6488 0.4178 0.4892 0.033 Uiso 1 calc . . R
C6 C -0.7531(4) 0.35271(12) 0.5954(2) 0.0291(6) Uani 1 d . . .
H6 H -0.8907 0.3449 0.5433 0.035 Uiso 1 calc . . R
C7 C -0.6985(4) 0.31971(12) 0.7050(2) 0.0275(5) Uani 1 d . . .
H7 H -0.8014 0.2901 0.7237 0.033 Uiso 1 calc . . R
C8 C -0.2300(4) 0.44597(11) 0.6436(2) 0.0247(5) Uani 1 d . . .
H8 H -0.2141 0.4751 0.5830 0.030 Uiso 1 calc . . R
C9 C 0.1203(4) 0.46579(11) 0.7865(2) 0.0224(5) Uani 1 d . . .
C10 C 0.2446(4) 0.45277(11) 0.8999(2) 0.0227(5) Uani 1 d . . .
H10 H 0.1973 0.4220 0.9495 0.027 Uiso 1 calc . . R
C11 C 0.4393(4) 0.48500(11) 0.9410(2) 0.0225(5) Uani 1 d . . .
H11 H 0.5227 0.4764 1.0194 0.027 Uiso 1 calc . . R
C12 C 0.5121(4) 0.52942(10) 0.8685(2) 0.0209(5) Uani 1 d . . .
C13 C 0.3891(4) 0.53962(11) 0.7523(2) 0.0245(5) Uani 1 d . . .
H13 H 0.4415 0.5686 0.7001 0.029 Uiso 1 calc . . R
C14 C 0.1940(4) 0.50892(11) 0.7107(2) 0.0252(5) Uani 1 d . . .
H14 H 0.1116 0.5171 0.6319 0.030 Uiso 1 calc . . R
C15 C 0.7115(4) 0.56954(11) 0.9083(2) 0.0216(5) Uani 1 d . . .
H15 H 0.8027 0.5727 0.8371 0.026 Uiso 1 calc . . R
C16 C 0.6209(4) 0.63044(11) 0.9319(2) 0.0245(5) Uani 1 d . . .
H16A H 0.5116 0.6426 0.8600 0.029 Uiso 1 calc . . R
H16B H 0.5392 0.6294 1.0060 0.029 Uiso 1 calc . . R
C17 C 0.9841(4) 0.65671(12) 1.0569(2) 0.0279(5) Uani 1 d . . .
H17A H 0.9172 0.6591 1.1359 0.033 Uiso 1 calc . . R
H17B H 1.1134 0.6844 1.0618 0.033 Uiso 1 calc . . R
C18 C 1.0695(4) 0.59502(11) 1.0398(2) 0.0267(5) Uani 1 d . . .
H18A H 1.1766 0.5839 1.1134 0.032 Uiso 1 calc . . R
H18B H 1.1531 0.5939 0.9664 0.032 Uiso 1 calc . . R
C19 C 0.8737(4) 0.55102(11) 1.0223(2) 0.0242(5) Uani 1 d . . .
H19A H 0.7927 0.5506 1.0967 0.029 Uiso 1 calc . . R
H19B H 0.9331 0.5113 1.0101 0.029 Uiso 1 calc . . R
S1 S 1.60884(9) 0.56145(3) 0.37686(5) 0.02521(14) Uani 1 d . . .
O2 O 1.5662(3) 0.60301(9) 0.27851(17) 0.0360(4) Uani 1 d . . .
O3 O 1.8474(3) 0.55400(9) 0.42422(19) 0.0412(5) Uani 1 d . . .
O4 O 1.4728(3) 0.57143(9) 0.47757(17) 0.0396(5) Uani 1 d . . .
C20 C 1.5166(4) 0.49206(12) 0.3151(2) 0.0246(5) Uani 1 d . . .
C21 C 1.6683(4) 0.44635(12) 0.3130(2) 0.0270(5) Uani 1 d . . .
H21 H 1.8243 0.4521 0.3427 0.032 Uiso 1 calc . . R
C22 C 1.5934(4) 0.39214(12) 0.2676(2) 0.0287(6) Uani 1 d . . .
H22 H 1.6992 0.3610 0.2668 0.034 Uiso 1 calc . . R
C23 C 1.3652(4) 0.38254(12) 0.2230(2) 0.0277(5) Uani 1 d . . .
C24 C 1.2157(4) 0.42961(12) 0.2252(2) 0.0260(5) Uani 1 d . . .
H24 H 1.0602 0.4243 0.1939 0.031 Uiso 1 calc . . R
C25 C 1.2876(4) 0.48378(12) 0.2716(2) 0.0248(5) Uani 1 d . . .
H25 H 1.1821 0.5149 0.2738 0.030 Uiso 1 calc . . R
C26 C 1.2798(5) 0.32365(13) 0.1772(3) 0.0357(6) Uani 1 d . . .
H26A H 1.2327 0.3255 0.0876 0.054 Uiso 1 calc . . GR
H26B H 1.1498 0.3124 0.2195 0.054 Uiso 1 calc . . GR
H26C H 1.4013 0.2947 0.1947 0.054 Uiso 1 calc . . GR
O5 O 0.9574(3) 0.67263(9) 0.71930(17) 0.0355(4) Uani 1 d . . .
N5 N 1.1419(4) 0.64810(10) 0.51629(18) 0.0290(5) Uani 1 d . . .
H5A H 1.2374 0.6178 0.5024 0.035 Uiso 1 calc . . R
H5B H 1.0191 0.6331 0.5497 0.035 Uiso 1 calc . . R
O6 O 1.2283(3) 0.73543(10) 0.79651(19) 0.0418(5) Uani 1 d . . .
C27 C 1.1386(4) 0.70106(12) 0.7170(2) 0.0292(6) Uani 1 d . . .
C28 C 1.2648(4) 0.69158(11) 0.6038(2) 0.0260(5) Uani 1 d . . .
H28 H 1.4211 0.6766 0.6323 0.031 Uiso 1 calc . . R
C29 C 1.2832(5) 0.74633(13) 0.5248(3) 0.0391(7) Uani 1 d . . .
H29A H 1.1681 0.7757 0.5416 0.047 Uiso 1 calc . . R
H29B H 1.4361 0.7640 0.5425 0.047 Uiso 1 calc . . R
C30 C 1.2407(5) 0.72542(14) 0.3914(3) 0.0362(6) Uani 1 d . . .
H30A H 1.1821 0.7574 0.3349 0.043 Uiso 1 calc . . R
H30B H 1.3809 0.7093 0.3636 0.043 Uiso 1 calc . . R
C31 C 1.0647(6) 0.67862(16) 0.3981(3) 0.0517(9) Uani 1 d . . .
H31A H 0.9119 0.6959 0.3995 0.062 Uiso 1 calc . . R
H31B H 1.0602 0.6516 0.3267 0.062 Uiso 1 calc . . R

loop_
_atom_site_aniso_label
_atom_site_aniso_U_11
_atom_site_aniso_U_22
_atom_site_aniso_U_33
_atom_site_aniso_U_23
_atom_site_aniso_U_13
_atom_site_aniso_U_12
O1 0.0422(10) 0.0324(11) 0.0404(11) 0.0054(8) 0.0084(8) -0.0154(9)
N1 0.0302(11) 0.0314(13) 0.0363(14) 0.0103(11) 0.0044(9) -0.0046(10)
C1 0.0285(12) 0.0212(13) 0.0360(13) -0.0022(11) 0.0137(10) -0.0035(11)
N2 0.0202(9) 0.0214(10) 0.0262(10) 0.0019(8) 0.0064(8) -0.0017(9)
C2 0.0209(11) 0.0212(12) 0.0335(13) -0.0033(10) 0.0106(10) -0.0019(10)
N3 0.0203(8) 0.0197(10) 0.0265(10) 0.0004(8) 0.0047(7) -0.0016(8)
C3 0.0190(10) 0.0196(12) 0.0288(12) -0.0022(10) 0.0076(9) -0.0016(9)
N4 0.0216(9) 0.0210(10) 0.0296(10) 0.0001(9) 0.0054(8) -0.0008(8)
C4 0.0206(11) 0.0244(13) 0.0285(12) -0.0024(10) 0.0069(9) -0.0001(10)
C5 0.0237(11) 0.0331(15) 0.0266(12) 0.0006(11) 0.0031(10) -0.0025(11)
C6 0.0232(11) 0.0341(15) 0.0303(14) -0.0071(11) 0.0040(10) -0.0058(11)
C7 0.0240(11) 0.0256(13) 0.0349(13) -0.0053(11) 0.0111(10) -0.0067(11)
C8 0.0229(11) 0.0244(13) 0.0274(12) 0.0051(10) 0.0057(9) -0.0009(10)
C9 0.0169(10) 0.0231(13) 0.0288(12) 0.0001(10) 0.0087(9) -0.0007(9)
C10 0.0220(11) 0.0196(12) 0.0276(12) 0.0011(10) 0.0079(9) -0.0006(10)
C11 0.0195(10) 0.0246(13) 0.0238(12) -0.0002(10) 0.0048(9) 0.0030(10)
C12 0.0197(10) 0.0199(12) 0.0241(11) -0.0013(9) 0.0065(8) 0.0042(10)
C13 0.0264(11) 0.0226(12) 0.0255(12) 0.0026(10) 0.0074(9) -0.0035(10)
C14 0.0245(11) 0.0243(13) 0.0267(12) 0.0016(10) 0.0028(9) -0.0024(10)
C15 0.0205(10) 0.0199(12) 0.0255(11) 0.0013(10) 0.0072(8) 0.0018(10)
C16 0.0179(10) 0.0238(13) 0.0328(13) -0.0011(10) 0.0066(9) -0.0010(10)
C17 0.0248(12) 0.0297(14) 0.0286(13) -0.0020(11) 0.0011(10) -0.0039(11)
C18 0.0188(11) 0.0287(14) 0.0324(13) 0.0037(11) 0.0030(10) -0.0020(10)
C19 0.0201(10) 0.0230(14) 0.0297(12) 0.0027(10) 0.0045(9) 0.0010(10)
S1 0.0242(3) 0.0254(3) 0.0266(3) -0.0011(2) 0.0057(2) -0.0015(3)
O2 0.0452(10) 0.0291(10) 0.0335(10) -0.0004(8) 0.0048(8) -0.0061(9)
O3 0.0274(8) 0.0324(12) 0.0604(12) -0.0037(10) -0.0077(8) -0.0019(9)
O4 0.0485(11) 0.0371(12) 0.0366(10) -0.0070(9) 0.0179(8) -0.0062(10)
C20 0.0243(11) 0.0279(13) 0.0230(12) 0.0016(10) 0.0082(9) -0.0022(10)
C21 0.0176(10) 0.0334(14) 0.0315(12) -0.0008(11) 0.0089(9) -0.0010(10)
C22 0.0226(11) 0.0281(14) 0.0368(14) -0.0019(11) 0.0087(10) 0.0047(11)
C23 0.0276(12) 0.0288(14) 0.0279(12) -0.0007(11) 0.0081(10) -0.0037(11)
C24 0.0196(10) 0.0324(14) 0.0270(12) 0.0004(11) 0.0063(9) -0.0016(11)
C25 0.0217(11) 0.0271(13) 0.0260(12) 0.0015(10) 0.0052(9) 0.0028(10)
C26 0.0303(13) 0.0312(15) 0.0469(17) -0.0050(13) 0.0095(12) -0.0019(12)
O5 0.0362(10) 0.0379(11) 0.0349(10) 0.0016(9) 0.0140(8) -0.0057(9)
N5 0.0361(11) 0.0253(11) 0.0260(10) 0.0002(9) 0.0059(9) -0.0055(10)
O6 0.0376(10) 0.0489(13) 0.0390(10) -0.0209(10) 0.0051(8) 0.0007(10)
C27 0.0322(13) 0.0261(13) 0.0295(13) 0.0018(11) 0.0051(10) 0.0089(11)
C28 0.0237(11) 0.0242(13) 0.0309(13) -0.0025(10) 0.0061(10) 0.0010(10)
C29 0.0438(15) 0.0296(15) 0.0462(16) 0.0012(13) 0.0150(13) -0.0062(13)
C30 0.0331(13) 0.0369(16) 0.0391(15) 0.0111(12) 0.0069(12) -0.0013(13)
C31 0.061(2) 0.052(2) 0.0384(16) 0.0173(15) -0.0099(14) -0.0247(17)

loop_
_atom_type_symbol
_atom_type_description
_atom_type_scat_dispersion_real
_atom_type_scat_dispersion_imag
_atom_type_scat_source
C C 0.0181 0.0091 'International Tables Vol C Tables 4.2.6.8 and 6.1.1.4'
H H 0.0000 0.0000 'International Tables Vol C Tables 4.2.6.8 and 6.1.1.4'
N N 0.0311 0.0180 'International Tables Vol C Tables 4.2.6.8 and 6.1.1.4'
O O 0.0492 0.0322 'International Tables Vol C Tables 4.2.6.8 and 6.1.1.4'
S S 0.3331 0.5567 'International Tables Vol C Tables 4.2.6.8 and 6.1.1.4'

loop_
_geom_angle_atom_site_label_1
_geom_angle_atom_site_label_2
_geom_angle_atom_site_label_3
_geom_angle
_geom_angle_site_symmetry_1
_geom_angle_site_symmetry_3
_geom_angle_publ_flag
H1A N1 H1B 121(3) . . ?
C1 N1 H1A 120(2) . . ?
C1 N1 H1B 119(3) . . ?
O1 C1 N1 121.9(3) . . ?
O1 C1 C2 120.4(2) . . ?
N1 C1 C2 117.6(2) . . ?
C3 N2 N3 103.21(18) . . ?
C3 C2 C1 124.8(2) . . ?
C7 C2 C1 118.8(2) . . ?
C7 C2 C3 116.4(2) . . ?
N2 N3 C9 119.69(18) . . ?
C8 N3 N2 114.15(18) . . ?
C8 N3 C9 126.2(2) . . ?
N2 C3 C2 128.0(2) . . ?
N2 C3 C4 111.8(2) . . ?
C4 C3 C2 120.2(2) . . ?
H4A N4 H4B 107.9 . . ?
C16 N4 H4A 109.2 . . ?
C16 N4 H4B 109.2 . . ?
C16 N4 C17 111.85(19) . . ?
C17 N4 H4A 109.2 . . ?
C17 N4 H4B 109.2 . . ?
C3 C4 C5 121.4(2) . . ?
C8 C4 C3 104.6(2) . . ?
C8 C4 C5 133.9(2) . . ?
C4 C5 H5 121.2 . . ?
C6 C5 C4 117.5(2) . . ?
C6 C5 H5 121.2 . . ?
C5 C6 H6 119.4 . . ?
C5 C6 C7 121.2(2) . . ?
C7 C6 H6 119.4 . . ?
C2 C7 C6 123.3(2) . . ?
C2 C7 H7 118.4 . . ?
C6 C7 H7 118.4 . . ?
N3 C8 C4 106.2(2) . . ?
N3 C8 H8 126.9 . . ?
C4 C8 H8 126.9 . . ?
C10 C9 N3 120.1(2) . . ?
C10 C9 C14 120.5(2) . . ?
C14 C9 N3 119.4(2) . . ?
C9 C10 H10 120.1 . . ?
C9 C10 C11 119.8(2) . . ?
C11 C10 H10 120.1 . . ?
C10 C11 H11 119.7 . . ?
C12 C11 C10 120.6(2) . . ?
C12 C11 H11 119.7 . . ?
C11 C12 C13 118.1(2) . . ?
C11 C12 C15 124.6(2) . . ?
C13 C12 C15 117.2(2) . . ?
C12 C13 H13 118.9 . . ?
C14 C13 C12 122.2(2) . . ?
C14 C13 H13 118.9 . . ?
C9 C14 H14 120.6 . . ?
C13 C14 C9 118.7(2) . . ?
C13 C14 H14 120.6 . . ?
C12 C15 H15 107.5 . . ?
C12 C15 C16 108.80(18) . . ?
C12 C15 C19 116.9(2) . . ?
C16 C15 H15 107.5 . . ?
C16 C15 C19 108.38(19) . . ?
C19 C15 H15 107.5 . . ?
N4 C16 C15 111.06(18) . . ?
N4 C16 H16A 109.4 . . ?
N4 C16 H16B 109.4 . . ?
C15 C16 H16A 109.4 . . ?
C15 C16 H16B 109.4 . . ?
H16A C16 H16B 108.0 . . ?
N4 C17 H17A 109.4 . . ?
N4 C17 H17B 109.4 . . ?
N4 C17 C18 111.1(2) . . ?
H17A C17 H17B 108.0 . . ?
C18 C17 H17A 109.4 . . ?
C18 C17 H17B 109.4 . . ?
C17 C18 H18A 109.3 . . ?
C17 C18 H18B 109.3 . . ?
C17 C18 C19 111.52(19) . . ?
H18A C18 H18B 108.0 . . ?
C19 C18 H18A 109.3 . . ?
C19 C18 H18B 109.3 . . ?
C15 C19 H19A 110.1 . . ?
C15 C19 H19B 110.1 . . ?
C18 C19 C15 107.99(19) . . ?
C18 C19 H19A 110.1 . . ?
C18 C19 H19B 110.1 . . ?
H19A C19 H19B 108.4 . . ?
O2 S1 O3 114.59(12) . . ?
O2 S1 O4 113.23(12) . . ?
O2 S1 C20 107.09(11) . . ?
O3 S1 O4 111.00(12) . . ?
O3 S1 C20 105.55(12) . . ?
O4 S1 C20 104.46(11) . . ?
C21 C20 S1 120.72(18) . . ?
C21 C20 C25 120.0(2) . . ?
C25 C20 S1 119.3(2) . . ?
C20 C21 H21 119.9 . . ?
C20 C21 C22 120.2(2) . . ?
C22 C21 H21 119.9 . . ?
C21 C22 H22 119.4 . . ?
C21 C22 C23 121.1(2) . . ?
C23 C22 H22 119.4 . . ?
C22 C23 C24 117.6(2) . . ?
C22 C23 C26 121.9(2) . . ?
C24 C23 C26 120.6(2) . . ?
C23 C24 H24 119.0 . . ?
C25 C24 C23 121.9(2) . . ?
C25 C24 H24 119.0 . . ?
C20 C25 H25 120.4 . . ?
C24 C25 C20 119.2(2) . . ?
C24 C25 H25 120.4 . . ?
C23 C26 H26A 109.5 . . ?
C23 C26 H26B 109.5 . . ?
C23 C26 H26C 109.5 . . ?
H26A C26 H26B 109.5 . . ?
H26A C26 H26C 109.5 . . ?
H26B C26 H26C 109.5 . . ?
H5A N5 H5B 108.4 . . ?
C28 N5 H5A 110.1 . . ?
C28 N5 H5B 110.1 . . ?
C31 N5 H5A 110.1 . . ?
C31 N5 H5B 110.1 . . ?
C31 N5 C28 108.0(2) . . ?
O5 C27 C28 116.5(2) . . ?
O6 C27 O5 127.4(2) . . ?
O6 C27 C28 116.0(2) . . ?
N5 C28 C27 110.8(2) . . ?
N5 C28 H28 109.1 . . ?
N5 C28 C29 104.5(2) . . ?
C27 C28 H28 109.1 . . ?
C29 C28 C27 114.2(2) . . ?
C29 C28 H28 109.1 . . ?
C28 C29 H29A 110.7 . . ?
C28 C29 H29B 110.7 . . ?
H29A C29 H29B 108.8 . . ?
C30 C29 C28 105.2(2) . . ?
C30 C29 H29A 110.7 . . ?
C30 C29 H29B 110.7 . . ?
C29 C30 H30A 111.3 . . ?
C29 C30 H30B 111.3 . . ?
H30A C30 H30B 109.2 . . ?
C31 C30 C29 102.3(2) . . ?
C31 C30 H30A 111.3 . . ?
C31 C30 H30B 111.3 . . ?
N5 C31 C30 103.6(2) . . ?
N5 C31 H31A 111.0 . . ?
N5 C31 H31B 111.0 . . ?
C30 C31 H31A 111.0 . . ?
C30 C31 H31B 111.0 . . ?
H31A C31 H31B 109.0 . . ?

loop_
_geom_bond_atom_site_label_1
_geom_bond_atom_site_label_2
_geom_bond_distance
_geom_bond_site_symmetry_2
_geom_bond_publ_flag
O1 C1 1.238(3) . ?
N1 H1A 0.83(4) . ?
N1 H1B 0.85(4) . ?
N1 C1 1.338(4) . ?
C1 C2 1.477(4) . ?
N2 N3 1.361(3) . ?
N2 C3 1.359(3) . ?
C2 C3 1.434(3) . ?
C2 C7 1.374(3) . ?
N3 C8 1.344(3) . ?
N3 C9 1.431(3) . ?
C3 C4 1.411(4) . ?
N4 H4A 0.9200 . ?
N4 H4B 0.9200 . ?
N4 C16 1.489(3) . ?
N4 C17 1.496(3) . ?
C4 C5 1.421(3) . ?
C4 C8 1.399(3) . ?
C5 H5 0.9500 . ?
C5 C6 1.363(4) . ?
C6 H6 0.9500 . ?
C6 C7 1.413(4) . ?
C7 H7 0.9500 . ?
C8 H8 0.9500 . ?
C9 C10 1.387(3) . ?
C9 C14 1.389(4) . ?
C10 H10 0.9500 . ?
C10 C11 1.395(3) . ?
C11 H11 0.9500 . ?
C11 C12 1.387(3) . ?
C12 C13 1.396(3) . ?
C12 C15 1.516(3) . ?
C13 H13 0.9500 . ?
C13 C14 1.380(3) . ?
C14 H14 0.9500 . ?
C15 H15 1.0000 . ?
C15 C16 1.526(3) . ?
C15 C19 1.530(3) . ?
C16 H16A 0.9900 . ?
C16 H16B 0.9900 . ?
C17 H17A 0.9900 . ?
C17 H17B 0.9900 . ?
C17 C18 1.519(4) . ?
C18 H18A 0.9900 . ?
C18 H18B 0.9900 . ?
C18 C19 1.530(3) . ?
C19 H19A 0.9900 . ?
C19 H19B 0.9900 . ?
S1 O2 1.429(2) . ?
S1 O3 1.4537(18) . ?
S1 O4 1.4557(19) . ?
S1 C20 1.783(3) . ?
C20 C21 1.381(4) . ?
C20 C25 1.394(3) . ?
C21 H21 0.9500 . ?
C21 C22 1.387(4) . ?
C22 H22 0.9500 . ?
C22 C23 1.396(3) . ?
C23 C24 1.397(4) . ?
C23 C26 1.502(4) . ?
C24 H24 0.9500 . ?
C24 C25 1.385(4) . ?
C25 H25 0.9500 . ?
C26 H26A 0.9800 . ?
C26 H26B 0.9800 . ?
C26 H26C 0.9800 . ?
O5 C27 1.259(3) . ?
N5 H5A 0.9200 . ?
N5 H5B 0.9200 . ?
N5 C28 1.501(3) . ?
N5 C31 1.483(4) . ?
O6 C27 1.238(3) . ?
C27 C28 1.532(3) . ?
C28 H28 1.0000 . ?
C28 C29 1.530(4) . ?
C29 H29A 0.9900 . ?
C29 H29B 0.9900 . ?
C29 C30 1.516(4) . ?
C30 H30A 0.9900 . ?
C30 H30B 0.9900 . ?
C30 C31 1.503(4) . ?
C31 H31A 0.9900 . ?
C31 H31B 0.9900 . ?
